data_4106953
loop_
_publ_author_name
'Michael J. Bojdys'
'Michael E. Briggs'
'James T. A. Jones'
'Dave J. Adams'
'Samantha Y. Chong'
'Marc Schmidtmann'
'Andrew I. Cooper'

_publ_section_title
;
 Supramolecular Engineering of Intrinsic and Extrinsic Porosity in
 Covalent Organic Cages
;
_journal_name_full 'Journal of the American Chemical Society'
_journal_page_first 16566
_journal_page_last 16571
_journal_paper_doi 10.1021/ja2056374
_journal_volume 133
_journal_year 2011
_chemical_absolute_configuration syn
_chemical_formula_sum 'C120 H96 N17'
_chemical_formula_weight 1776.14
_chemical_name_systematic
; 
 ? 
;
_space_group_IT_number 146
_symmetry_cell_setting trigonal
_symmetry_space_group_name_Hall 'R 3'
_symmetry_space_group_name_H-M 'R 3 :H'
_atom_sites_solution_hydrogens difmap
_atom_sites_solution_primary direct
_atom_sites_solution_secondary difmap
_audit_creation_method SHELXL-97
_cell_angle_alpha 90.00
_cell_angle_beta 90.00
_cell_angle_gamma 120.00
_cell_formula_units_Z 3
_cell_length_a 29.175(8)
_cell_length_b 29.175(8)
_cell_length_c 10.882(4)
_cell_measurement_reflns_used 3061
_cell_measurement_temperature 90(2)
_cell_measurement_theta_max 16.74
_cell_measurement_theta_min 2.34
_cell_volume 8022(4)
_computing_cell_refinement 'Bruker AXS SAINT V7.68A'
_computing_data_collection 'CrystalClear-SM Expert 2.0r6 (Rigaku, 2010)'
_computing_data_reduction 'Bruker AXS SAINT V7.68A'
_computing_structure_refinement 'SHELXL (Sheldrick, 2008)'
_computing_structure_solution 'SHELXD (Sheldrick, 2008)'
_diffrn_ambient_temperature 90(2)
_diffrn_detector_area_resol_mean 28.5714
_diffrn_measured_fraction_theta_full 0.999
_diffrn_measured_fraction_theta_max 0.999
_diffrn_measurement_device
;
CrystalLogic Kappa (3 circle)
;
_diffrn_measurement_device_type 'Rigaku Saturn724+ (2x2 bin mode)'
_diffrn_measurement_method 'profile data from \w-scans'
_diffrn_radiation_source Synchrotron
_diffrn_radiation_wavelength 0.68890
_diffrn_reflns_av_R_equivalents 0.0596
_diffrn_reflns_av_sigmaI/netI 0.0578
_diffrn_reflns_limit_h_max 29
_diffrn_reflns_limit_h_min -29
_diffrn_reflns_limit_k_max 29
_diffrn_reflns_limit_k_min -27
_diffrn_reflns_limit_l_max 10
_diffrn_reflns_limit_l_min -10
_diffrn_reflns_number 16411
_diffrn_reflns_theta_full 20.12
_diffrn_reflns_theta_max 20.12
_diffrn_reflns_theta_min 1.98
_exptl_absorpt_coefficient_mu 0.066
_exptl_absorpt_correction_T_max 0.7445
_exptl_absorpt_correction_T_min 0.6307
_exptl_absorpt_correction_type multi-scan
_exptl_absorpt_process_details 'SADABS 2008/1 (Sheldrick, 2008)'
_exptl_crystal_colour colorless
_exptl_crystal_density_diffrn 1.103
_exptl_crystal_description needle
_exptl_crystal_F_000 2805
_exptl_crystal_size_max 0.10
_exptl_crystal_size_mid 0.01
_exptl_crystal_size_min 0.01
_refine_diff_density_max 0.133
_refine_diff_density_min -0.156
_refine_diff_density_rms 0.031
_refine_ls_abs_structure_details 'Flack H D (1983), Acta Cryst. A39, 876-881'
_refine_ls_abs_structure_Flack -4(7)
_refine_ls_extinction_method none
_refine_ls_goodness_of_fit_ref 1.014
_refine_ls_hydrogen_treatment constr
_refine_ls_matrix_type full
_refine_ls_number_parameters 409
_refine_ls_number_reflns 3721
_refine_ls_number_restraints 111
_refine_ls_restrained_S_all 1.007
_refine_ls_R_factor_all 0.1160
_refine_ls_R_factor_gt 0.0641
_refine_ls_shift/su_max 0.000
_refine_ls_shift/su_mean 0.000
_refine_ls_structure_factor_coef Fsqd
_refine_ls_weighting_details 'calc w=1/[\s^2^(Fo^2^)+(0.0800P)^2^+8.0000P] where P=(Fo^2^+2Fc^2^)/3'
_refine_ls_weighting_scheme calc
_refine_ls_wR_factor_gt 0.1490
_refine_ls_wR_factor_ref 0.1783
_reflns_number_gt 2250
_reflns_number_total 3721
_reflns_threshold_expression >2sigma(I)
_cod_data_source_file ja2056374_si_004.cif
_cod_data_source_block mjr0854
_cod_original_sg_symbol_H-M 'R 3'
_cod_database_code 4106953

loop_
_symmetry_equiv_pos_as_xyz
'x, y, z'
'-y, x-y, z'
'-x+y, -x, z'
'x+2/3, y+1/3, z+1/3'
'-y+2/3, x-y+1/3, z+1/3'
'-x+y+2/3, -x+1/3, z+1/3'
'x+1/3, y+2/3, z+2/3'
'-y+1/3, x-y+2/3, z+2/3'
'-x+y+1/3, -x+2/3, z+2/3'

loop_
_atom_site_label
_atom_site_type_symbol
_atom_site_fract_x
_atom_site_fract_y
_atom_site_fract_z
_atom_site_U_iso_or_equiv
_atom_site_adp_type
_atom_site_occupancy
_atom_site_symmetry_multiplicity
_atom_site_calc_flag
_atom_site_refinement_flags
N1 N 0.4548(3) 0.7990(2) -0.0689(5) 0.0886(17) Uani 1 1 d U
N2 N 0.4905(2) 0.8600(2) 0.1549(5) 0.0852(15) Uani 1 1 d U
N3 N 0.3677(3) 0.8424(2) 0.6511(5) 0.1009(17) Uani 1 1 d U
N4 N 0.2572(3) 0.7776(3) 0.6173(6) 0.114(2) Uani 1 1 d U
C1 C 0.3874(3) 0.6849(3) -0.0537(5) 0.0797(18) Uani 1 1 d U
H1 H 0.4244 0.6977 -0.0535 0.096 Uiso 1 1 calc R
C2 C 0.3683(3) 0.7207(3) -0.0539(5) 0.0751(17) Uani 1 1 d U
C3 C 0.4061(3) 0.7787(3) -0.0569(6) 0.0823(18) Uani 1 1 d U
H3 H 0.3921 0.8018 -0.0492 0.099 Uiso 1 1 calc R
C4 C 0.4852(3) 0.8567(3) -0.0697(6) 0.094(2) Uani 1 1 d U
H4 H 0.4605 0.8710 -0.0645 0.113 Uiso 1 1 calc R
C5 C 0.5232(3) 0.8764(3) 0.0430(6) 0.0846(17) Uani 1 1 d U
H5 H 0.5462 0.8600 0.0417 0.102 Uiso 1 1 calc R
C6 C 0.4959(3) 0.8280(3) 0.2258(6) 0.0856(18) Uani 1 1 d U
H6 H 0.5177 0.8141 0.2004 0.103 Uiso 1 1 calc R
C7 C 0.4691(3) 0.8122(3) 0.3463(6) 0.0856(19) Uani 1 1 d U
C8 C 0.4852(3) 0.7870(2) 0.4287(6) 0.0891(19) Uani 1 1 d U
H8 H 0.5103 0.7771 0.4042 0.107 Uiso 1 1 calc R
C9 C 0.4645(3) 0.7758(3) 0.5492(6) 0.090(2) Uani 1 1 d U
C10 C 0.4284(3) 0.7907(3) 0.5839(6) 0.093(2) Uani 1 1 d U
H10 H 0.4136 0.7825 0.6641 0.111 Uiso 1 1 calc R
C11 C 0.4135(3) 0.8179(3) 0.5021(6) 0.0887(19) Uani 1 1 d U
C12 C 0.4340(3) 0.8283(2) 0.3819(7) 0.097(2) Uani 1 1 d U
H12 H 0.4238 0.8463 0.3255 0.117 Uiso 1 1 calc R
C13 C 0.3786(3) 0.8377(3) 0.5387(7) 0.105(2) Uani 1 1 d U
H13 H 0.3628 0.8478 0.4757 0.126 Uiso 1 1 calc R
C14 C 0.3312(5) 0.8634(4) 0.6706(7) 0.122(2) Uani 1 1 d U
H14 H 0.3253 0.8771 0.5914 0.146 Uiso 1 1 calc R
C15 C 0.2795(4) 0.8167(4) 0.7160(7) 0.112(2) Uani 1 1 d U
H15 H 0.2866 0.8006 0.7894 0.135 Uiso 1 1 calc R
C16 C 0.2491(3) 0.7324(4) 0.6369(6) 0.088(2) Uani 1 1 d U
H16 H 0.2597 0.7256 0.7141 0.105 Uiso 1 1 calc R
C17 C 0.5172(5) 0.8762(4) -0.1867(8) 0.152(4) Uani 1 1 d U
C18 C 0.5508(5) 0.8617(5) -0.2204(11) 0.218(5) Uani 1 1 d U
H18 H 0.5558 0.8370 -0.1739 0.262 Uiso 1 1 calc R
C19 C 0.5798(8) 0.8846(8) -0.330(2) 0.361(11) Uani 1 1 d U
H19 H 0.6034 0.8732 -0.3574 0.433 Uiso 1 1 calc R
C20 C 0.5765(11) 0.9184(9) -0.3927(16) 0.411(13) Uani 1 1 d U
H20 H 0.5984 0.9326 -0.4632 0.494 Uiso 1 1 calc R
C21 C 0.5374(13) 0.9381(7) -0.3581(12) 0.385(12) Uani 1 1 d U
H21 H 0.5333 0.9632 -0.4050 0.462 Uiso 1 1 calc R
C22 C 0.5109(6) 0.9162(4) -0.2575(9) 0.235(5) Uani 1 1 d U
H22 H 0.4866 0.9263 -0.2285 0.282 Uiso 1 1 calc R
C23 C 0.5571(3) 0.9358(3) 0.0365(6) 0.0857(18) Uani 1 1 d U
C24 C 0.6096(3) 0.9593(3) 0.0050(6) 0.106(2) Uani 1 1 d U
H24 H 0.6257 0.9382 -0.0055 0.127 Uiso 1 1 calc R
C25 C 0.6380(4) 1.0110(4) -0.0108(8) 0.136(3) Uani 1 1 d U
H25 H 0.6739 1.0255 -0.0350 0.164 Uiso 1 1 calc R
C26 C 0.6196(5) 1.0448(4) 0.0051(9) 0.151(4) Uani 1 1 d U
H26 H 0.6415 1.0820 -0.0036 0.181 Uiso 1 1 calc R
C27 C 0.5667(5) 1.0216(4) 0.0347(11) 0.172(4) Uani 1 1 d U
H27 H 0.5510 1.0432 0.0421 0.206 Uiso 1 1 calc R
C28 C 0.5357(4) 0.9677(3) 0.0540(9) 0.128(3) Uani 1 1 d U
H28 H 0.4999 0.9530 0.0791 0.154 Uiso 1 1 calc R
C29 C 0.3567(5) 0.9079(3) 0.7645(8) 0.145(3) Uani 1 1 d U
C30 C 0.3758(4) 0.9035(4) 0.8748(9) 0.129(3) Uani 1 1 d U
H30 H 0.3753 0.8715 0.8948 0.154 Uiso 1 1 calc R
C31 C 0.3961(4) 0.9447(4) 0.9590(10) 0.156(3) Uani 1 1 d U
H31 H 0.4080 0.9403 1.0370 0.188 Uiso 1 1 calc R
C32 C 0.3990(6) 0.9924(5) 0.9293(13) 0.210(6) Uani 1 1 d U
H32 H 0.4161 1.0220 0.9825 0.252 Uiso 1 1 calc R
C33 C 0.3768(10) 0.9956(5) 0.8225(13) 0.265(9) Uani 1 1 d U
H33 H 0.3745 1.0264 0.8064 0.318 Uiso 1 1 calc R
C34 C 0.3576(8) 0.9557(5) 0.7372(10) 0.258(8) Uani 1 1 d U
H34 H 0.3450 0.9602 0.6602 0.310 Uiso 1 1 calc R
C35 C 0.2406(5) 0.8346(5) 0.7504(10) 0.168(4) Uani 1 1 d U
C36 C 0.2313(5) 0.8388(7) 0.8731(11) 0.228(7) Uani 1 1 d U
H36 H 0.2520 0.8339 0.9335 0.274 Uiso 1 1 calc R
C37 C 0.1932(7) 0.8498(11) 0.9095(16) 0.380(16) Uani 1 1 d U
H37 H 0.1839 0.8481 0.9938 0.456 Uiso 1 1 calc R
C38 C 0.1685(12) 0.8634(13) 0.821(2) 0.430(18) Uani 1 1 d U
H38 H 0.1452 0.8755 0.8468 0.516 Uiso 1 1 calc R
C39 C 0.1763(10) 0.8604(10) 0.6966(18) 0.390(17) Uani 1 1 d U
H39 H 0.1564 0.8669 0.6370 0.468 Uiso 1 1 calc R
C40 C 0.2166(7) 0.8467(7) 0.6604(12) 0.271(9) Uani 1 1 d U
H40 H 0.2254 0.8464 0.5765 0.325 Uiso 1 1 calc R
N5 N 0.3333 0.6667 0.301(4) 0.29(2) Uiso 1 3 d SU
N6 N 0.3333 0.6667 0.364(4) 0.32(2) Uiso 1 3 d SU
N7 N 0.3044(13) 0.8280(13) 0.207(3) 0.245(14) Uiso 0.50 1 d PU
N8 N 0.3113(9) 0.8109(9) 0.160(2) 0.187(9) Uiso 0.50 1 d PU

loop_
_atom_site_aniso_label
_atom_site_aniso_U_11
_atom_site_aniso_U_22
_atom_site_aniso_U_33
_atom_site_aniso_U_23
_atom_site_aniso_U_13
_atom_site_aniso_U_12
N1 0.078(4) 0.081(4) 0.083(4) -0.002(3) 0.004(3) 0.022(3)
N2 0.096(4) 0.083(4) 0.066(3) 0.005(3) 0.004(3) 0.037(3)
N3 0.128(5) 0.087(4) 0.083(4) 0.004(3) 0.010(3) 0.050(4)
N4 0.153(6) 0.158(6) 0.083(4) -0.036(4) -0.031(4) 0.115(5)
C1 0.082(5) 0.092(6) 0.068(4) 0.000(4) 0.009(4) 0.046(5)
C2 0.074(5) 0.074(5) 0.073(4) -0.007(3) -0.001(4) 0.034(4)
C3 0.093(5) 0.079(4) 0.069(4) 0.006(4) -0.011(4) 0.038(4)
C4 0.108(5) 0.079(4) 0.074(4) 0.006(4) -0.001(3) 0.031(4)
C5 0.100(4) 0.076(4) 0.069(4) 0.005(3) 0.010(3) 0.037(4)
C6 0.088(5) 0.073(5) 0.075(4) -0.001(3) -0.003(4) 0.025(4)
C7 0.099(5) 0.078(5) 0.058(4) -0.003(3) -0.008(3) 0.029(4)
C8 0.098(5) 0.080(5) 0.071(4) 0.004(3) -0.001(4) 0.031(4)
C9 0.093(5) 0.081(5) 0.068(4) 0.005(4) -0.004(4) 0.022(4)
C10 0.109(6) 0.083(5) 0.066(4) 0.006(4) 0.006(4) 0.032(4)
C11 0.108(6) 0.068(4) 0.077(5) -0.006(4) 0.005(4) 0.035(4)
C12 0.138(6) 0.067(4) 0.073(4) -0.005(3) 0.007(4) 0.042(4)
C13 0.156(7) 0.094(5) 0.072(4) 0.015(4) 0.011(4) 0.068(5)
C14 0.207(7) 0.113(5) 0.085(5) -0.002(4) -0.002(5) 0.109(5)
C15 0.149(6) 0.146(6) 0.083(5) -0.029(5) -0.022(4) 0.105(5)
C16 0.073(5) 0.126(6) 0.071(5) -0.011(5) -0.004(4) 0.055(5)
C17 0.164(9) 0.108(7) 0.075(5) -0.015(4) 0.020(5) -0.015(6)
C18 0.152(10) 0.186(10) 0.161(9) -0.090(7) 0.080(7) -0.031(6)
C19 0.296(16) 0.215(18) 0.243(18) -0.126(10) 0.193(15) -0.119(11)
C20 0.45(2) 0.206(17) 0.132(12) -0.103(8) 0.139(12) -0.173(15)
C21 0.63(3) 0.152(13) 0.072(9) 0.006(8) 0.025(12) -0.034(15)
C22 0.311(14) 0.124(8) 0.087(7) 0.031(5) -0.032(8) -0.030(7)
C23 0.106(5) 0.077(4) 0.067(4) 0.003(3) 0.003(4) 0.041(4)
C24 0.107(5) 0.084(5) 0.084(5) -0.004(4) 0.010(5) 0.016(4)
C25 0.155(7) 0.096(6) 0.107(7) -0.002(6) 0.032(6) 0.024(5)
C26 0.186(9) 0.082(7) 0.136(8) 0.002(6) 0.004(8) 0.030(6)
C27 0.189(9) 0.079(6) 0.230(13) 0.001(7) 0.006(10) 0.054(6)
C28 0.137(7) 0.080(5) 0.162(8) 0.003(6) -0.006(6) 0.049(5)
C29 0.249(11) 0.095(5) 0.098(6) 0.001(4) 0.015(6) 0.090(6)
C30 0.166(8) 0.114(6) 0.120(6) -0.032(5) -0.008(6) 0.080(6)
C31 0.170(9) 0.124(8) 0.172(9) -0.047(6) -0.023(7) 0.072(7)
C32 0.333(19) 0.111(8) 0.175(10) -0.024(8) 0.037(10) 0.102(10)
C33 0.58(3) 0.147(9) 0.118(8) 0.015(7) 0.069(11) 0.220(16)
C34 0.56(3) 0.145(9) 0.122(8) 0.008(6) 0.037(10) 0.218(14)
C35 0.215(9) 0.265(12) 0.123(6) -0.090(8) -0.072(6) 0.193(10)
C36 0.233(13) 0.43(2) 0.146(7) -0.141(11) -0.072(8) 0.254(14)
C37 0.38(2) 0.80(5) 0.230(12) -0.26(2) -0.158(14) 0.50(3)
C38 0.62(4) 0.76(5) 0.300(16) -0.31(3) -0.23(2) 0.63(4)
C39 0.55(3) 0.68(4) 0.283(14) -0.29(2) -0.246(19) 0.57(4)
C40 0.43(2) 0.43(2) 0.186(9) -0.156(13) -0.161(12) 0.39(2)

loop_
_atom_type_symbol
_atom_type_description
_atom_type_scat_dispersion_real
_atom_type_scat_dispersion_imag
_atom_type_scat_source
C C 0.0029 0.0015 'International Tables Vol C Tables 4.2.6.8 and 6.1.1.4'
H H 0.0000 0.0000 'International Tables Vol C Tables 4.2.6.8 and 6.1.1.4'
N N 0.0057 0.0031 'International Tables Vol C Tables 4.2.6.8 and 6.1.1.4'

loop_
_geom_angle_atom_site_label_1
_geom_angle_atom_site_label_2
_geom_angle_atom_site_label_3
_geom_angle
_geom_angle_site_symmetry_1
_geom_angle_site_symmetry_3
C3 N1 C4 116.3(7) . .
C6 N2 C5 116.1(6) . .
C13 N3 C14 116.5(7) . .
C16 N4 C15 118.7(7) . .
C2 C1 C2 119.7(7) 3_565 .
C2 C1 H1 120.2 3_565 .
C2 C1 H1 120.2 . .
C1 C2 C1 120.3(7) 2_665 .
C1 C2 C3 119.7(7) 2_665 .
C1 C2 C3 119.9(8) . .
N1 C3 C2 124.5(7) . .
N1 C3 H3 117.7 . .
C2 C3 H3 117.7 . .
N1 C4 C17 110.2(7) . .
N1 C4 C5 109.3(5) . .
C17 C4 C5 109.4(6) . .
N1 C4 H4 109.3 . .
C17 C4 H4 109.3 . .
C5 C4 H4 109.3 . .
N2 C5 C23 111.0(6) . .
N2 C5 C4 107.8(5) . .
C23 C5 C4 108.9(5) . .
N2 C5 H5 109.7 . .
C23 C5 H5 109.7 . .
C4 C5 H5 109.7 . .
N2 C6 C7 121.6(7) . .
N2 C6 H6 119.2 . .
C7 C6 H6 119.2 . .
C12 C7 C8 120.4(7) . .
C12 C7 C6 120.8(7) . .
C8 C7 C6 118.2(7) . .
C7 C8 C9 120.3(8) . .
C7 C8 H8 119.9 . .
C9 C8 H8 119.9 . .
C10 C9 C8 119.3(7) . .
C10 C9 C16 120.9(7) . 3_565
C8 C9 C16 119.8(8) . 3_565
C9 C10 C11 120.6(7) . .
C9 C10 H10 119.7 . .
C11 C10 H10 119.7 . .
C10 C11 C12 119.6(7) . .
C10 C11 C13 121.9(7) . .
C12 C11 C13 118.5(7) . .
C7 C12 C11 119.9(7) . .
C7 C12 H12 120.1 . .
C11 C12 H12 120.1 . .
N3 C13 C11 124.2(7) . .
N3 C13 H13 117.9 . .
C11 C13 H13 117.9 . .
N3 C14 C15 105.9(6) . .
N3 C14 C29 107.7(8) . .
C15 C14 C29 112.7(7) . .
N3 C14 H14 110.1 . .
C15 C14 H14 110.1 . .
C29 C14 H14 110.1 . .
N4 C15 C35 109.5(7) . .
N4 C15 C14 108.3(7) . .
C35 C15 C14 110.6(8) . .
N4 C15 H15 109.5 . .
C35 C15 H15 109.5 . .
C14 C15 H15 109.5 . .
N4 C16 C9 124.4(8) . 2_665
N4 C16 H16 117.8 . .
C9 C16 H16 117.8 2_665 .
C18 C17 C22 121.3(12) . .
C18 C17 C4 122.7(13) . .
C22 C17 C4 115.9(12) . .
C17 C18 C19 117.0(19) . .
C17 C18 H18 121.5 . .
C19 C18 H18 121.5 . .
C20 C19 C18 125(3) . .
C20 C19 H19 117.6 . .
C18 C19 H19 117.6 . .
C19 C20 C21 121.4(18) . .
C19 C20 H20 119.3 . .
C21 C20 H20 119.3 . .
C22 C21 C20 113(2) . .
C22 C21 H21 123.7 . .
C20 C21 H21 123.7 . .
C21 C22 C17 123(2) . .
C21 C22 H22 118.6 . .
C17 C22 H22 118.6 . .
C28 C23 C24 118.0(8) . .
C28 C23 C5 121.0(7) . .
C24 C23 C5 120.9(7) . .
C25 C24 C23 120.6(9) . .
C25 C24 H24 119.7 . .
C23 C24 H24 119.7 . .
C24 C25 C26 124.6(11) . .
C24 C25 H25 117.7 . .
C26 C25 H25 117.7 . .
C25 C26 C27 115.3(11) . .
C25 C26 H26 122.4 . .
C27 C26 H26 122.4 . .
C26 C27 C28 122.0(11) . .
C26 C27 H27 119.0 . .
C28 C27 H27 119.0 . .
C23 C28 C27 119.4(10) . .
C23 C28 H28 120.3 . .
C27 C28 H28 120.3 . .
C30 C29 C34 118.3(10) . .
C30 C29 C14 124.1(8) . .
C34 C29 C14 117.5(10) . .
C29 C30 C31 121.2(10) . .
C29 C30 H30 119.4 . .
C31 C30 H30 119.4 . .
C30 C31 C32 120.1(12) . .
C30 C31 H31 120.0 . .
C32 C31 H31 120.0 . .
C33 C32 C31 118.6(12) . .
C33 C32 H32 120.7 . .
C31 C32 H32 120.7 . .
C32 C33 C34 121.8(12) . .
C32 C33 H33 119.1 . .
C34 C33 H33 119.1 . .
C33 C34 C29 119.6(12) . .
C33 C34 H34 120.2 . .
C29 C34 H34 120.2 . .
C40 C35 C36 121.9(10) . .
C40 C35 C15 119.2(10) . .
C36 C35 C15 118.9(9) . .
C37 C36 C35 121.4(12) . .
C37 C36 H36 119.3 . .
C35 C36 H36 119.3 . .
C36 C37 C38 118.2(18) . .
C36 C37 H37 120.9 . .
C38 C37 H37 120.9 . .
C37 C38 C39 122.7(15) . .
C37 C38 H38 118.6 . .
C39 C38 H38 118.6 . .
C38 C39 C40 117.2(14) . .
C38 C39 H39 121.4 . .
C40 C39 H39 121.4 . .
C35 C40 C39 117.8(13) . .
C35 C40 H40 121.1 . .
C39 C40 H40 121.1 . .

loop_
_geom_bond_atom_site_label_1
_geom_bond_atom_site_label_2
_geom_bond_distance
_geom_bond_site_symmetry_2
N1 C3 1.242(8) .
N1 C4 1.458(8) .
N2 C6 1.278(7) .
N2 C5 1.472(8) .
N3 C13 1.288(8) .
N3 C14 1.483(10) .
N4 C16 1.235(8) .
N4 C15 1.463(9) .
C1 C2 1.365(8) 3_565
C1 C2 1.409(8) .
C1 H1 0.9500 .
C2 C1 1.365(8) 2_665
C2 C3 1.489(9) .
C3 H3 0.9500 .
C4 C17 1.512(12) .
C4 C5 1.557(8) .
C4 H4 1.0000 .
C5 C23 1.507(9) .
C5 H5 1.0000 .
C6 C7 1.478(9) .
C6 H6 0.9500 .
C7 C12 1.375(10) .
C7 C8 1.385(9) .
C8 C9 1.412(9) .
C8 H8 0.9500 .
C9 C10 1.376(9) .
C9 C16 1.463(10) 3_565
C10 C11 1.399(9) .
C10 H10 0.9500 .
C11 C12 1.407(9) .
C11 C13 1.455(10) .
C12 H12 0.9500 .
C13 H13 0.9500 .
C14 C15 1.523(11) .
C14 C29 1.524(12) .
C14 H14 1.0000 .
C15 C35 1.514(11) .
C15 H15 1.0000 .
C16 C9 1.463(10) 2_665
C16 H16 0.9500 .
C17 C18 1.298(17) .
C17 C22 1.485(17) .
C18 C19 1.421(19) .
C18 H18 0.9500 .
C19 C20 1.24(4) .
C19 H19 0.9500 .
C20 C21 1.56(4) .
C20 H20 0.9500 .
C21 C22 1.31(2) .
C21 H21 0.9500 .
C22 H22 0.9500 .
C23 C28 1.369(10) .
C23 C24 1.373(9) .
C24 C25 1.320(11) .
C24 H24 0.9500 .
C25 C26 1.349(13) .
C25 H25 0.9500 .
C26 C27 1.378(14) .
C26 H26 0.9500 .
C27 C28 1.381(12) .
C27 H27 0.9500 .
C28 H28 0.9500 .
C29 C30 1.357(11) .
C29 C34 1.414(13) .
C30 C31 1.387(11) .
C30 H30 0.9500 .
C31 C32 1.388(14) .
C31 H31 0.9500 .
C32 C33 1.36(2) .
C32 H32 0.9500 .
C33 C34 1.370(16) .
C33 H33 0.9500 .
C34 H34 0.9500 .
C35 C40 1.349(13) .
C35 C36 1.380(14) .
C36 C37 1.363(14) .
C36 H36 0.9500 .
C37 C38 1.37(2) .
C37 H37 0.9500 .
C38 C39 1.39(2) .
C38 H38 0.9500 .
C39 C40 1.472(17) .
C39 H39 0.9500 .
C40 H40 0.9500 .
N5 N6 0.69(6) .
N7 N8 0.80(3) .
